data_4510630
loop_
_publ_author_name
'Yang, Lei'
'Ma, Xiang'
'Ma, Pengtao'
'Hua, Jiai'
'Niu, Jingyang'

_publ_section_title
;
 A Series of Arsenotungstates Based on the [HAs2W8O31]7--Building Block:
 Syntheses by Control of the Reaction Process
;
_journal_issue 7
_journal_name_full 'Crystal Growth &amp; Design'
_journal_page_first 2982
_journal_paper_doi 10.1021/cg4004033
_journal_volume 13
_journal_year 2013
_chemical_formula_sum 'C12 H68 As2 N12 Ni4 O78 W18'
_chemical_formula_weight 5322.75
_chemical_name_systematic
; 
 ? 
;
_space_group_IT_number 14
_symmetry_cell_setting monoclinic
_symmetry_space_group_name_Hall '-P 2ybc'
_symmetry_space_group_name_H-M 'P 1 21/c 1'
_atom_sites_solution_hydrogens geom
_atom_sites_solution_primary direct
_atom_sites_solution_secondary difmap
_audit_creation_method SHELXL-97
_cell_angle_alpha 90.00
_cell_angle_beta 120.21(2)
_cell_angle_gamma 90.00
_cell_formula_units_Z 2
_cell_length_a 16.933(6)
_cell_length_b 14.724(5)
_cell_length_c 18.359(5)
_cell_measurement_reflns_used 4721
_cell_measurement_temperature 293(2)
_cell_measurement_theta_max 28.06
_cell_measurement_theta_min 2.67
_cell_volume 3956(2)
_computing_cell_refinement 'Bruker SMART'
_computing_data_collection 'Bruker SMART'
_computing_data_reduction 'Bruker SAINT'
_computing_molecular_graphics 'Bruker SHELXTL'
_computing_publication_material 'Bruker SHELXTL'
_computing_structure_refinement 'SHELXL-97 (Sheldrick, 1997)'
_computing_structure_solution 'SHELXS-97 (Sheldrick, 1990)'
_diffrn_ambient_temperature 293(2)
_diffrn_measured_fraction_theta_full 0.998
_diffrn_measured_fraction_theta_max 0.998
_diffrn_measurement_device_type 'CCD area detector'
_diffrn_measurement_method 'phi and omega scans'
_diffrn_radiation_monochromator graphite
_diffrn_radiation_source 'fine-focus sealed tube'
_diffrn_radiation_type MoK\a
_diffrn_radiation_wavelength 0.71073
_diffrn_reflns_av_R_equivalents 0.0467
_diffrn_reflns_av_sigmaI/netI 0.0530
_diffrn_reflns_limit_h_max 20
_diffrn_reflns_limit_h_min -19
_diffrn_reflns_limit_k_max 17
_diffrn_reflns_limit_k_min -11
_diffrn_reflns_limit_l_max 21
_diffrn_reflns_limit_l_min -21
_diffrn_reflns_number 19825
_diffrn_reflns_theta_full 25.00
_diffrn_reflns_theta_max 25.00
_diffrn_reflns_theta_min 1.96
_exptl_absorpt_coefficient_mu 28.765
_exptl_absorpt_correction_T_max 0.1298
_exptl_absorpt_correction_T_min 0.0378
_exptl_absorpt_correction_type multi-scan
_exptl_absorpt_process_details SADABS
_exptl_crystal_colour yellow
_exptl_crystal_density_diffrn 4.595
_exptl_crystal_density_method 'not measured'
_exptl_crystal_description sheet
_exptl_crystal_F_000 4848
_exptl_crystal_size_max 0.33
_exptl_crystal_size_mid 0.21
_exptl_crystal_size_min 0.12
_refine_diff_density_max 1.945
_refine_diff_density_min -1.954
_refine_diff_density_rms 0.326
_refine_ls_extinction_method none
_refine_ls_goodness_of_fit_ref 1.002
_refine_ls_hydrogen_treatment constr
_refine_ls_matrix_type full
_refine_ls_number_parameters 568
_refine_ls_number_reflns 6949
_refine_ls_number_restraints 12
_refine_ls_restrained_S_all 1.001
_refine_ls_R_factor_all 0.0434
_refine_ls_R_factor_gt 0.0308
_refine_ls_shift/su_max 0.000
_refine_ls_shift/su_mean 0.000
_refine_ls_structure_factor_coef Fsqd
_refine_ls_weighting_details 'calc w=1/[\s^2^(Fo^2^)+(0.0220P)^2^+0.0000P] where P=(Fo^2^+2Fc^2^)/3'
_refine_ls_weighting_scheme calc
_refine_ls_wR_factor_gt 0.0620
_refine_ls_wR_factor_ref 0.0656
_reflns_number_gt 5676
_reflns_number_total 6949
_reflns_threshold_expression >2sigma(I)
_cod_data_source_file cg4004033_si_002.cif
_cod_data_source_block 3
_cod_depositor_comments
;
The following automatic conversions were performed:

'_symmetry_cell_setting' value 'Monoclinic' changed to 'monoclinic'
according to
/usr/data/users/saulius/automatic-downloads/retrospective/ACS/lib/dictionaries/cif_core.dic
dictionary named 'cif_core.dic' version 2.4.2 from
2011-04-26.

'_exptl_absorpt_correction_type' value 'Multi-scan'
changed to 'multi-scan' according to
/usr/data/users/saulius/automatic-downloads/retrospective/ACS/lib/dictionaries/cif_core.dic
dictionary named 'cif_core.dic' version 2.4.2 from 2011-04-26.

Automatic conversion script
Id: cif_fix_values 2281 2013-09-26 08:29:07Z andrius 
;
_cod_original_sg_symbol_H-M P21/c
_cod_database_code 4510630

loop_
_symmetry_equiv_pos_as_xyz
'x, y, z'
'-x, y+1/2, -z+1/2'
'-x, -y, -z'
'x, -y-1/2, z-1/2'

loop_
_atom_site_label
_atom_site_type_symbol
_atom_site_fract_x
_atom_site_fract_y
_atom_site_fract_z
_atom_site_U_iso_or_equiv
_atom_site_adp_type
_atom_site_occupancy
_atom_site_symmetry_multiplicity
_atom_site_calc_flag
_atom_site_refinement_flags
W1 W 0.25657(3) 0.21236(3) 0.50209(3) 0.01105(11) Uani 1 1 d .
W2 W 0.26456(3) 0.01804(3) 0.60388(3) 0.01072(10) Uani 1 1 d .
W3 W 0.07994(3) 0.05914(3) 0.40714(3) 0.01119(11) Uani 1 1 d .
W4 W 0.30644(3) -0.20046(3) 0.52603(3) 0.01047(10) Uani 1 1 d .
W5 W 0.11884(3) -0.15907(3) 0.32546(3) 0.01101(11) Uani 1 1 d .
W6 W 0.33153(3) -0.20419(3) 0.35413(3) 0.01017(10) Uani 1 1 d .
W7 W 0.11102(3) 0.06080(3) 0.21956(3) 0.01116(11) Uani 1 1 d .
W8 W 0.32399(3) 0.01258(3) 0.24705(3) 0.01009(10) Uani 1 1 d .
W9 W 0.29137(3) 0.21158(3) 0.32010(3) 0.01054(10) Uani 1 1 d .
As1 As 0.30617(7) 0.00923(7) 0.43220(6) 0.0079(2) Uani 1 1 d .
Ni1 Ni 0.47257(9) 0.09606(9) 0.61567(8) 0.0102(3) Uani 1 1 d .
Ni2 Ni 0.49627(8) 0.09473(9) 0.45343(8) 0.0099(3) Uani 1 1 d .
O1 O 0.2481(5) 0.3230(5) 0.5279(5) 0.0202(18) Uani 1 1 d .
O2 O 0.2592(5) -0.0007(5) 0.6936(4) 0.0199(18) Uani 1 1 d .
O3 O -0.0352(5) 0.0660(5) 0.3724(4) 0.0170(17) Uani 1 1 d .
O4 O 0.3128(5) -0.2877(5) 0.5907(5) 0.0198(18) Uani 1 1 d .
O5 O 0.0179(5) -0.2142(5) 0.2681(4) 0.0190(18) Uani 1 1 d .
O6 O 0.3558(5) -0.2910(5) 0.3067(5) 0.0184(18) Uani 1 1 d .
O7 O 0.0079(5) 0.0730(5) 0.1285(4) 0.0189(18) Uani 1 1 d .
O8 O 0.3499(5) -0.0072(5) 0.1698(5) 0.0206(18) Uani 1 1 d .
O9 O 0.2910(5) 0.3218(5) 0.2878(5) 0.0189(18) Uani 1 1 d .
O10 O 0.2495(5) 0.1481(5) 0.5930(4) 0.0119(16) Uani 1 1 d .
O11 O 0.1278(5) 0.0209(5) 0.5178(4) 0.0148(17) Uani 1 1 d .
O12 O 0.1196(4) 0.1783(5) 0.4398(4) 0.0125(16) Uani 1 1 d .
O13 O 0.4167(4) -0.1522(5) 0.5759(4) 0.0130(16) Uani 1 1 d .
O14 O 0.0854(5) -0.0663(5) 0.3781(4) 0.0169(17) Uani 1 1 d .
O15 O 0.2576(5) -0.1047(5) 0.5625(4) 0.0132(16) Uani 1 1 d .
O16 O 0.1735(4) -0.2222(5) 0.4305(4) 0.0110(16) Uani 1 1 d .
O17 O 0.3745(5) 0.1903(5) 0.5502(4) 0.0131(16) Uani 1 1 d .
O18 O 0.1959(5) -0.2219(5) 0.2976(4) 0.0134(17) Uani 1 1 d .
O19 O 0.4424(4) -0.1516(5) 0.4254(4) 0.0107(16) Uani 1 1 d .
O20 O 0.4055(5) 0.1933(5) 0.4050(4) 0.0149(17) Uani 1 1 d .
O21 O 0.3300(5) -0.2656(5) 0.4458(4) 0.0117(16) Uani 1 1 d .
O22 O 0.3821(5) 0.0275(5) 0.6373(4) 0.0130(16) Uani 1 1 d .
O23 O 0.4372(4) 0.0147(5) 0.3441(4) 0.0129(16) Uani 1 1 d .
O24 O 0.1064(4) -0.0665(5) 0.2477(4) 0.0134(16) Uani 1 1 d .
O25 O 0.0822(5) 0.0826(5) 0.3044(4) 0.0138(16) Uani 1 1 d .
O26 O 0.3174(4) 0.1415(5) 0.2454(4) 0.0114(16) Uani 1 1 d .
O27 O 0.3048(5) -0.1087(5) 0.2745(4) 0.0122(16) Uani 1 1 d .
O28 O 0.1877(5) 0.0189(5) 0.1787(4) 0.0152(17) Uani 1 1 d .
O29 O 0.1607(5) 0.1767(5) 0.2328(4) 0.0133(17) Uani 1 1 d .
O30 O 0.2415(5) 0.2270(5) 0.3920(4) 0.0152(17) Uani 1 1 d .
O31 O 0.2448(4) 0.0579(4) 0.4709(4) 0.0082(15) Uani 1 1 d .
O32 O 0.2754(4) -0.1001(4) 0.4158(4) 0.0094(15) Uani 1 1 d .
O33 O 0.2701(4) 0.0564(4) 0.3373(4) 0.0086(15) Uani 1 1 d .
O34 O 0.4199(4) 0.0220(5) 0.4964(4) 0.0102(16) Uani 1 1 d .
N1 N 0.5201(6) 0.1588(6) 0.7301(5) 0.013(2) Uani 1 1 d .
H1C H 0.5281 0.1162 0.7684 0.015 Uiso 1 1 calc R
H1D H 0.5753 0.1827 0.7458 0.015 Uiso 1 1 calc R
N2 N 0.5359(7) 0.3811(7) 0.7440(6) 0.032(3) Uani 1 1 d .
H2C H 0.5726 0.3679 0.7961 0.038 Uiso 1 1 calc R
H2D H 0.5417 0.4317 0.7238 0.038 Uiso 1 1 calc R
N3 N -0.0816(6) 0.1719(6) 0.4780(5) 0.020(2) Uani 1 1 d .
H3C H -0.0392 0.1918 0.5259 0.024 Uiso 1 1 calc R
H3D H -0.1001 0.1167 0.4734 0.024 Uiso 1 1 calc R
N4 N 0.0059(7) 0.3307(7) 0.4223(7) 0.041(3) Uani 1 1 d .
H4C H 0.0273 0.2829 0.4115 0.049 Uiso 1 1 calc R
H4D H 0.0351 0.3813 0.4329 0.049 Uiso 1 1 calc R
N5 N 0.1920(8) 0.5825(7) 0.4125(7) 0.041(3) Uani 1 1 d .
H5C H 0.1932 0.5442 0.4484 0.050 Uiso 1 1 calc R
H5D H 0.2059 0.6385 0.4266 0.050 Uiso 1 1 calc R
N6 N 0.1290(6) 0.4144(7) 0.2386(6) 0.027(3) Uani 1 1 d U
H6C H 0.1317 0.4488 0.2021 0.033 Uiso 1 1 calc R
H6D H 0.1167 0.3576 0.2281 0.033 Uiso 1 1 calc R
C1 C 0.4615(7) 0.2317(7) 0.7335(7) 0.016(2) Uani 1 1 d .
H1A H 0.4822 0.2460 0.7919 0.019 Uiso 1 1 calc R
H1B H 0.3992 0.2096 0.7081 0.019 Uiso 1 1 calc R
C2 C 0.4625(8) 0.3164(8) 0.6889(8) 0.027(3) Uani 1 1 d .
H2A H 0.4703 0.3000 0.6418 0.033 Uiso 1 1 calc R
H2B H 0.4038 0.3466 0.6664 0.033 Uiso 1 1 calc R
C3 C -0.1230(7) 0.2328(8) 0.4033(7) 0.017(3) Uani 1 1 d U
H3A H -0.1882 0.2372 0.3818 0.021 Uiso 1 1 calc R
H3B H -0.1143 0.2064 0.3594 0.021 Uiso 1 1 calc R
C4 C -0.0826(8) 0.3260(8) 0.4229(8) 0.029(3) Uani 1 1 d .
H4A H -0.0718 0.3442 0.4780 0.035 Uiso 1 1 calc R
H4B H -0.1259 0.3684 0.3817 0.035 Uiso 1 1 calc R
C5 C 0.1659(9) 0.5522(9) 0.3263(8) 0.036(3) Uani 1 1 d .
H5A H 0.2154 0.5636 0.3154 0.044 Uiso 1 1 calc R
H5B H 0.1124 0.5851 0.2850 0.044 Uiso 1 1 calc R
C6 C 0.1458(9) 0.4532(9) 0.3205(7) 0.033(3) Uani 1 1 d .
H6A H 0.0924 0.4433 0.3259 0.039 Uiso 1 1 calc R
H6B H 0.1970 0.4219 0.3666 0.039 Uiso 1 1 calc R
O1W O 0.1396(6) 0.4633(6) 0.5103(5) 0.028(2) Uani 1 1 d .
O2W O 0.0972(5) 0.2811(6) 0.0916(5) 0.032(2) Uani 1 1 d .
O3W O 0.5509(6) 0.5415(7) 0.6639(5) 0.049(3) Uani 1 1 d .
O4W O 0.4798(7) 0.3654(7) 0.4887(6) 0.058(3) Uani 1 1 d .
O5W O 0.3617(7) 0.4994(9) 0.5119(7) 0.073(4) Uani 1 1 d .

loop_
_atom_site_aniso_label
_atom_site_aniso_U_11
_atom_site_aniso_U_22
_atom_site_aniso_U_33
_atom_site_aniso_U_23
_atom_site_aniso_U_13
_atom_site_aniso_U_12
W1 0.0084(2) 0.0098(2) 0.0145(2) -0.00118(18) 0.00545(19) 0.00081(18)
W2 0.0087(2) 0.0125(2) 0.0115(2) -0.00062(18) 0.00548(19) -0.00056(18)
W3 0.0066(2) 0.0132(2) 0.0135(2) -0.00143(18) 0.00485(19) 0.00049(18)
W4 0.0085(2) 0.0093(2) 0.0130(2) 0.00128(18) 0.00502(19) -0.00041(18)
W5 0.0074(2) 0.0105(2) 0.0138(2) -0.00118(18) 0.00436(19) -0.00156(18)
W6 0.0081(2) 0.0091(2) 0.0135(2) -0.00244(18) 0.00552(19) -0.00124(18)
W7 0.0066(2) 0.0139(2) 0.0109(2) 0.00102(18) 0.00280(18) 0.00008(18)
W8 0.0074(2) 0.0118(2) 0.0102(2) 0.00017(18) 0.00390(18) 0.00061(18)
W9 0.0081(2) 0.0085(2) 0.0131(2) 0.00214(18) 0.00401(19) 0.00124(18)
As1 0.0048(5) 0.0079(5) 0.0099(5) 0.0007(4) 0.0029(4) 0.0003(4)
Ni1 0.0076(7) 0.0102(7) 0.0126(7) -0.0009(6) 0.0049(6) 0.0006(6)
Ni2 0.0079(7) 0.0083(7) 0.0136(7) -0.0003(6) 0.0055(6) -0.0001(6)
O1 0.018(4) 0.014(4) 0.025(4) -0.005(4) 0.008(4) 0.000(3)
O2 0.020(4) 0.022(5) 0.017(4) 0.002(3) 0.009(4) 0.003(4)
O3 0.013(4) 0.020(4) 0.019(4) -0.006(3) 0.008(3) 0.001(3)
O4 0.021(4) 0.017(4) 0.024(4) 0.004(4) 0.013(4) 0.001(4)
O5 0.014(4) 0.018(4) 0.026(4) -0.010(4) 0.010(4) -0.005(3)
O6 0.017(4) 0.014(4) 0.027(4) 0.002(4) 0.013(4) 0.003(3)
O7 0.009(4) 0.031(5) 0.014(4) 0.009(4) 0.004(3) -0.003(4)
O8 0.024(4) 0.021(5) 0.024(4) 0.006(4) 0.018(4) -0.002(4)
O9 0.011(4) 0.020(4) 0.025(4) 0.004(4) 0.009(4) 0.001(3)
O10 0.017(4) 0.009(4) 0.012(4) -0.001(3) 0.010(3) 0.001(3)
O11 0.009(4) 0.014(4) 0.020(4) 0.000(3) 0.006(3) -0.003(3)
O12 0.009(4) 0.012(4) 0.017(4) -0.003(3) 0.007(3) -0.001(3)
O13 0.007(4) 0.008(4) 0.019(4) -0.001(3) 0.004(3) -0.002(3)
O14 0.018(4) 0.017(4) 0.013(4) -0.001(3) 0.006(3) -0.003(3)
O15 0.015(4) 0.008(4) 0.021(4) -0.005(3) 0.013(3) -0.005(3)
O16 0.008(4) 0.011(4) 0.013(4) -0.005(3) 0.005(3) -0.004(3)
O17 0.016(4) 0.007(4) 0.017(4) 0.000(3) 0.009(3) 0.003(3)
O18 0.012(4) 0.012(4) 0.020(4) -0.009(3) 0.011(3) -0.008(3)
O19 0.009(4) 0.010(4) 0.016(4) -0.004(3) 0.008(3) -0.005(3)
O20 0.017(4) 0.007(4) 0.016(4) 0.001(3) 0.005(3) 0.003(3)
O21 0.014(4) 0.008(4) 0.010(4) 0.001(3) 0.004(3) 0.001(3)
O22 0.019(4) 0.009(4) 0.018(4) 0.000(3) 0.014(3) 0.001(3)
O23 0.009(4) 0.011(4) 0.012(4) 0.002(3) 0.001(3) -0.002(3)
O24 0.008(4) 0.016(4) 0.013(4) 0.004(3) 0.003(3) 0.001(3)
O25 0.017(4) 0.009(4) 0.024(4) 0.004(3) 0.017(4) -0.001(3)
O26 0.009(4) 0.011(4) 0.014(4) 0.003(3) 0.005(3) 0.004(3)
O27 0.014(4) 0.013(4) 0.013(4) 0.003(3) 0.010(3) 0.001(3)
O28 0.009(4) 0.016(4) 0.018(4) 0.000(3) 0.005(3) 0.000(3)
O29 0.014(4) 0.016(4) 0.012(4) 0.002(3) 0.009(3) -0.003(3)
O30 0.011(4) 0.018(4) 0.016(4) 0.003(3) 0.006(3) 0.006(3)
O31 0.009(4) 0.004(3) 0.016(4) -0.003(3) 0.009(3) -0.001(3)
O32 0.007(4) 0.005(4) 0.015(4) -0.001(3) 0.005(3) 0.002(3)
O33 0.010(4) 0.005(4) 0.009(4) -0.004(3) 0.004(3) 0.002(3)
O34 0.003(4) 0.012(4) 0.012(4) 0.002(3) 0.001(3) 0.004(3)
N1 0.014(5) 0.015(5) 0.003(4) 0.003(4) 0.000(4) 0.005(4)
N2 0.032(6) 0.036(7) 0.020(6) -0.006(5) 0.008(5) -0.003(5)
N3 0.014(5) 0.021(5) 0.017(5) 0.004(4) 0.003(4) -0.002(4)
N4 0.025(6) 0.022(6) 0.068(8) -0.010(6) 0.018(6) -0.009(5)
N5 0.066(9) 0.015(6) 0.042(7) -0.009(5) 0.027(7) -0.013(6)
N6 0.023(5) 0.028(5) 0.019(5) -0.004(4) 0.002(4) 0.002(4)
C1 0.012(6) 0.019(6) 0.017(6) 0.001(5) 0.007(5) 0.000(5)
C2 0.023(7) 0.018(7) 0.035(8) -0.012(6) 0.011(6) -0.002(5)
C3 0.006(5) 0.028(6) 0.019(5) 0.003(5) 0.006(4) 0.001(4)
C4 0.038(8) 0.009(6) 0.041(8) 0.010(6) 0.021(7) 0.013(6)
C5 0.042(9) 0.026(8) 0.033(8) -0.002(6) 0.013(7) -0.010(7)
C6 0.038(8) 0.030(8) 0.023(7) 0.003(6) 0.010(6) -0.003(6)
O1W 0.038(5) 0.028(5) 0.016(4) -0.003(4) 0.013(4) 0.000(4)
O2W 0.018(5) 0.051(6) 0.025(5) 0.020(4) 0.009(4) 0.001(4)
O3W 0.045(6) 0.051(7) 0.035(6) 0.007(5) 0.007(5) -0.018(5)
O4W 0.051(7) 0.038(6) 0.050(7) 0.013(5) 0.000(5) 0.001(5)
O5W 0.046(7) 0.100(11) 0.057(7) 0.014(7) 0.013(6) 0.003(7)

loop_
_atom_type_symbol
_atom_type_description
_atom_type_scat_dispersion_real
_atom_type_scat_dispersion_imag
_atom_type_scat_source
C C 0.0033 0.0016 'International Tables Vol C Tables 4.2.6.8 and 6.1.1.4'
As As 0.0499 2.0058 'International Tables Vol C Tables 4.2.6.8 and 6.1.1.4'
N N 0.0061 0.0033 'International Tables Vol C Tables 4.2.6.8 and 6.1.1.4'
Ni Ni 0.3393 1.1124 'International Tables Vol C Tables 4.2.6.8 and 6.1.1.4'
O O 0.0106 0.0060 'International Tables Vol C Tables 4.2.6.8 and 6.1.1.4'
W W -0.8490 6.8722 'International Tables Vol C Tables 4.2.6.8 and 6.1.1.4'
H H 0.0000 0.0000 'International Tables Vol C Tables 4.2.6.8 and 6.1.1.4'

loop_
_geom_angle_atom_site_label_1
_geom_angle_atom_site_label_2
_geom_angle_atom_site_label_3
_geom_angle
_geom_angle_site_symmetry_1
_geom_angle_site_symmetry_3
O1 W1 O17 105.5(3) . .
O1 W1 O30 101.4(3) . .
O17 W1 O30 93.7(3) . .
O1 W1 O10 99.9(3) . .
O17 W1 O10 91.3(3) . .
O30 W1 O10 155.8(3) . .
O1 W1 O12 99.0(3) . .
O17 W1 O12 155.1(3) . .
O30 W1 O12 85.8(3) . .
O10 W1 O12 79.8(3) . .
O1 W1 O31 169.3(3) . .
O17 W1 O31 83.0(3) . .
O30 W1 O31 84.3(3) . .
O10 W1 O31 72.9(3) . .
O12 W1 O31 72.2(2) . .
O2 W2 O22 105.9(3) . .
O2 W2 O10 101.1(3) . .
O22 W2 O10 91.4(3) . .
O2 W2 O15 101.8(3) . .
O22 W2 O15 92.5(3) . .
O10 W2 O15 154.8(3) . .
O2 W2 O11 99.1(3) . .
O22 W2 O11 154.9(3) . .
O10 W2 O11 82.0(3) . .
O15 W2 O11 84.0(3) . .
O2 W2 O31 169.0(3) . .
O22 W2 O31 83.6(3) . .
O10 W2 O31 72.8(2) . .
O15 W2 O31 83.0(3) . .
O11 W2 O31 71.3(2) . .
O3 W3 O11 102.3(3) . .
O3 W3 O12 102.7(3) . .
O11 W3 O12 92.6(3) . .
O3 W3 O25 101.7(3) . .
O11 W3 O25 155.3(3) . .
O12 W3 O25 88.0(3) . .
O3 W3 O14 99.0(3) . .
O11 W3 O14 87.5(3) . .
O12 W3 O14 157.7(3) . .
O25 W3 O14 82.8(3) . .
O3 W3 O31 173.4(3) . .
O11 W3 O31 72.9(3) . .
O12 W3 O31 73.2(3) . .
O25 W3 O31 83.6(3) . .
O14 W3 O31 85.6(3) . .
O4 W4 O13 105.1(3) . .
O4 W4 O15 101.4(3) . .
O13 W4 O15 93.0(3) . .
O4 W4 O21 100.8(3) . .
O13 W4 O21 91.4(3) . .
O15 W4 O21 155.4(3) . .
O4 W4 O16 97.7(3) . .
O13 W4 O16 156.9(3) . .
O15 W4 O16 86.2(3) . .
O21 W4 O16 80.4(3) . .
O4 W4 O32 168.3(3) . .
O13 W4 O32 85.0(3) . .
O15 W4 O32 83.6(3) . .
O21 W4 O32 72.6(3) . .
O16 W4 O32 71.9(2) . .
O5 W5 O18 102.6(3) . .
O5 W5 O24 100.4(3) . .
O18 W5 O24 88.8(3) . .
O5 W5 O16 102.7(3) . .
O18 W5 O16 89.2(3) . .
O24 W5 O16 156.8(3) . .
O5 W5 O14 101.1(3) . .
O18 W5 O14 156.2(3) . .
O24 W5 O14 85.3(3) . .
O16 W5 O14 87.3(3) . .
O5 W5 O32 172.0(3) . .
O18 W5 O32 72.4(3) . .
O24 W5 O32 85.9(3) . .
O16 W5 O32 71.4(2) . .
O14 W5 O32 84.3(3) . .
O6 W6 O19 104.9(3) . .
O6 W6 O27 100.7(3) . .
O19 W6 O27 89.9(3) . .
O6 W6 O21 102.0(3) . .
O19 W6 O21 92.0(3) . .
O27 W6 O21 156.0(3) . .
O6 W6 O18 98.4(3) . .
O19 W6 O18 156.7(3) . .
O27 W6 O18 86.0(3) . .
O21 W6 O18 82.9(3) . .
O6 W6 O32 169.7(3) . .
O19 W6 O32 84.2(3) . .
O27 W6 O32 83.9(3) . .
O21 W6 O32 72.5(3) . .
O18 W6 O32 72.6(2) . .
O7 W7 O29 101.7(3) . .
O7 W7 O25 103.2(3) . .
O29 W7 O25 91.4(3) . .
O7 W7 O28 102.2(3) . .
O29 W7 O28 89.7(3) . .
O25 W7 O28 153.7(3) . .
O7 W7 O24 101.6(3) . .
O29 W7 O24 156.7(3) . .
O25 W7 O24 83.3(3) . .
O28 W7 O24 85.4(3) . .
O7 W7 O33 170.3(3) . .
O29 W7 O33 71.8(3) . .
O25 W7 O33 84.4(3) . .
O28 W7 O33 71.1(3) . .
O24 W7 O33 85.1(2) . .
O8 W8 O23 103.2(3) . .
O8 W8 O26 101.2(3) . .
O23 W8 O26 91.3(3) . .
O8 W8 O27 101.9(3) . .
O23 W8 O27 89.6(3) . .
O26 W8 O27 156.0(3) . .
O8 W8 O28 100.6(3) . .
O23 W8 O28 156.1(3) . .
O26 W8 O28 84.4(3) . .
O27 W8 O28 85.1(3) . .
O8 W8 O33 170.5(3) . .
O23 W8 O33 84.1(3) . .
O26 W8 O33 72.3(3) . .
O27 W8 O33 83.9(3) . .
O28 W8 O33 72.2(3) . .
O9 W9 O20 104.8(3) . .
O9 W9 O30 101.5(3) . .
O20 W9 O30 94.3(3) . .
O9 W9 O26 102.8(3) . .
O20 W9 O26 90.3(3) . .
O30 W9 O26 153.2(3) . .
O9 W9 O29 98.7(3) . .
O20 W9 O29 156.3(3) . .
O30 W9 O29 83.7(3) . .
O26 W9 O29 81.5(3) . .
O9 W9 O33 169.1(3) . .
O20 W9 O33 84.8(3) . .
O30 W9 O33 82.6(3) . .
O26 W9 O33 71.5(3) . .
O29 W9 O33 71.5(2) . .
O32 As1 O33 107.1(3) . .
O32 As1 O31 106.4(3) . .
O33 As1 O31 106.4(3) . .
O32 As1 O34 112.1(3) . .
O33 As1 O34 111.7(3) . .
O31 As1 O34 112.8(3) . .
O17 Ni1 O22 89.0(3) . .
O17 Ni1 N1 94.7(3) . .
O22 Ni1 N1 88.3(3) . .
O17 Ni1 O19 91.5(3) . 3_656
O22 Ni1 O19 169.8(3) . 3_656
N1 Ni1 O19 101.9(3) . 3_656
O17 Ni1 O23 166.8(3) . 3_656
O22 Ni1 O23 91.8(3) . 3_656
N1 Ni1 O23 98.6(3) . 3_656
O19 Ni1 O23 85.4(3) 3_656 3_656
O17 Ni1 O34 87.0(3) . .
O22 Ni1 O34 88.9(3) . .
N1 Ni1 O34 176.7(3) . .
O19 Ni1 O34 80.9(3) 3_656 .
O23 Ni1 O34 79.8(3) 3_656 .
O20 Ni2 O13 94.6(3) . 3_656
O20 Ni2 O23 95.4(3) . .
O13 Ni2 O23 92.4(3) 3_656 .
O20 Ni2 O19 92.4(3) . 3_656
O13 Ni2 O19 94.5(3) 3_656 3_656
O23 Ni2 O19 169.2(3) . 3_656
O20 Ni2 O34 93.2(3) . .
O13 Ni2 O34 171.8(3) 3_656 .
O23 Ni2 O34 89.2(3) . .
O19 Ni2 O34 82.9(3) 3_656 .
O20 Ni2 O34 172.7(3) . 3_656
O13 Ni2 O34 92.1(3) 3_656 3_656
O23 Ni2 O34 81.6(3) . 3_656
O19 Ni2 O34 89.8(3) 3_656 3_656
O34 Ni2 O34 80.2(3) . 3_656
W2 O10 W1 120.2(3) . .
W3 O11 W2 123.6(4) . .
W3 O12 W1 121.9(3) . .
W4 O13 Ni2 139.8(4) . 3_656
W5 O14 W3 152.3(4) . .
W4 O15 W2 150.4(4) . .
W5 O16 W4 123.3(3) . .
W1 O17 Ni1 143.8(4) . .
W5 O18 W6 124.7(3) . .
W6 O19 Ni1 123.3(3) . 3_656
W6 O19 Ni2 135.1(4) . 3_656
Ni1 O19 Ni2 99.3(3) 3_656 3_656
W9 O20 Ni2 139.3(4) . .
W6 O21 W4 121.7(3) . .
W2 O22 Ni1 142.9(4) . .
W8 O23 Ni2 134.2(4) . .
W8 O23 Ni1 123.0(4) . 3_656
Ni2 O23 Ni1 100.8(3) . 3_656
W5 O24 W7 151.5(4) . .
W7 O25 W3 156.6(4) . .
W8 O26 W9 123.6(4) . .
W6 O27 W8 151.1(4) . .
W7 O28 W8 124.7(4) . .
W7 O29 W9 124.9(4) . .
W9 O30 W1 147.8(4) . .
As1 O31 W1 121.6(3) . .
As1 O31 W2 122.2(3) . .
W1 O31 W2 92.2(2) . .
As1 O31 W3 127.2(3) . .
W1 O31 W3 92.7(2) . .
W2 O31 W3 91.8(2) . .
As1 O32 W4 122.6(3) . .
As1 O32 W6 123.0(3) . .
W4 O32 W6 92.0(2) . .
As1 O32 W5 126.2(3) . .
W4 O32 W5 93.3(2) . .
W6 O32 W5 90.3(2) . .
As1 O33 W8 123.4(3) . .
As1 O33 W9 122.6(3) . .
W8 O33 W9 91.8(2) . .
As1 O33 W7 126.0(3) . .
W8 O33 W7 91.7(2) . .
W9 O33 W7 91.7(2) . .
As1 O34 Ni2 119.6(3) . .
As1 O34 Ni2 119.4(4) . 3_656
Ni2 O34 Ni2 99.8(3) . 3_656
As1 O34 Ni1 120.0(4) . .
Ni2 O34 Ni1 95.9(3) . .
Ni2 O34 Ni1 97.0(3) 3_656 .
C1 N1 Ni1 116.2(6) . .
C1 N1 H1C 108.2 . .
Ni1 N1 H1C 108.2 . .
C1 N1 H1D 108.2 . .
Ni1 N1 H1D 108.2 . .
H1C N1 H1D 107.4 . .
C2 N2 H2C 120.0 . .
C2 N2 H2D 120.0 . .
H2C N2 H2D 120.0 . .
C3 N3 H3C 120.0 . .
C3 N3 H3D 120.0 . .
H3C N3 H3D 120.0 . .
C4 N4 H4C 120.0 . .
C4 N4 H4D 120.0 . .
H4C N4 H4D 120.0 . .
C5 N5 H5C 120.0 . .
C5 N5 H5D 120.0 . .
H5C N5 H5D 120.0 . .
C6 N6 H6C 120.0 . .
C6 N6 H6D 120.0 . .
H6C N6 H6D 120.0 . .
N1 C1 C2 112.9(9) . .
N1 C1 H1A 109.0 . .
C2 C1 H1A 109.0 . .
N1 C1 H1B 109.0 . .
C2 C1 H1B 109.0 . .
H1A C1 H1B 107.8 . .
N2 C2 C1 113.5(10) . .
N2 C2 H2A 108.9 . .
C1 C2 H2A 108.9 . .
N2 C2 H2B 108.9 . .
C1 C2 H2B 108.9 . .
H2A C2 H2B 107.7 . .
N3 C3 C4 112.7(9) . .
N3 C3 H3A 109.1 . .
C4 C3 H3A 109.1 . .
N3 C3 H3B 109.1 . .
C4 C3 H3B 109.1 . .
H3A C3 H3B 107.8 . .
C3 C4 N4 112.2(10) . .
C3 C4 H4A 109.2 . .
N4 C4 H4A 109.2 . .
C3 C4 H4B 109.2 . .
N4 C4 H4B 109.2 . .
H4A C4 H4B 107.9 . .
N5 C5 C6 107.9(10) . .
N5 C5 H5A 110.1 . .
C6 C5 H5A 110.1 . .
N5 C5 H5B 110.1 . .
C6 C5 H5B 110.1 . .
H5A C5 H5B 108.4 . .
C5 C6 N6 111.6(10) . .
C5 C6 H6A 109.3 . .
N6 C6 H6A 109.3 . .
C5 C6 H6B 109.3 . .
N6 C6 H6B 109.3 . .
H6A C6 H6B 108.0 . .

loop_
_geom_bond_atom_site_label_1
_geom_bond_atom_site_label_2
_geom_bond_distance
_geom_bond_site_symmetry_2
W1 O1 1.723(7) .
W1 O17 1.761(7) .
W1 O30 1.918(7) .
W1 O10 1.973(7) .
W1 O12 2.067(7) .
W1 O31 2.329(6) .
W2 O2 1.717(7) .
W2 O22 1.769(7) .
W2 O10 1.929(7) .
W2 O15 1.942(7) .
W2 O11 2.044(7) .
W2 O31 2.366(7) .
W3 O3 1.722(7) .
W3 O11 1.856(7) .
W3 O12 1.866(7) .
W3 O25 1.936(7) .
W3 O14 1.937(7) .
W3 O31 2.423(6) .
W4 O4 1.715(7) .
W4 O13 1.762(7) .
W4 O15 1.916(7) .
W4 O21 1.959(7) .
W4 O16 2.067(6) .
W4 O32 2.341(7) .
W5 O5 1.697(7) .
W5 O18 1.869(7) .
W5 O24 1.907(7) .
W5 O16 1.909(7) .
W5 O14 1.917(7) .
W5 O32 2.471(6) .
W6 O6 1.709(7) .
W6 O19 1.834(6) .
W6 O27 1.911(7) .
W6 O21 1.923(7) .
W6 O18 2.006(7) .
W6 O32 2.370(6) .
W7 O7 1.714(7) .
W7 O29 1.864(7) .
W7 O25 1.880(7) .
W7 O28 1.899(7) .
W7 O24 1.956(7) .
W7 O33 2.464(6) .
W8 O8 1.707(7) .
W8 O23 1.848(6) .
W8 O26 1.901(7) .
W8 O27 1.927(7) .
W8 O28 1.999(7) .
W8 O33 2.349(6) .
W9 O9 1.726(7) .
W9 O20 1.790(7) .
W9 O30 1.905(7) .
W9 O26 1.935(7) .
W9 O29 2.039(7) .
W9 O33 2.359(7) .
As1 O32 1.673(7) .
As1 O33 1.679(6) .
As1 O31 1.686(6) .
As1 O34 1.688(6) .
Ni1 O17 2.029(7) .
Ni1 O22 2.033(7) .
Ni1 N1 2.053(8) .
Ni1 O19 2.098(7) 3_656
Ni1 O23 2.099(7) 3_656
Ni1 O34 2.194(7) .
Ni2 O20 1.971(7) .
Ni2 O13 1.995(7) 3_656
Ni2 O23 2.096(7) .
Ni2 O19 2.099(7) 3_656
Ni2 O34 2.113(7) .
Ni2 O34 2.122(7) 3_656
O13 Ni2 1.995(7) 3_656
O19 Ni1 2.098(7) 3_656
O19 Ni2 2.099(7) 3_656
O23 Ni1 2.099(7) 3_656
O34 Ni2 2.122(7) 3_656
N1 C1 1.483(13) .
N1 H1C 0.9000 .
N1 H1D 0.9000 .
N2 C2 1.487(14) .
N2 H2C 0.8600 .
N2 H2D 0.8600 .
N3 C3 1.487(13) .
N3 H3C 0.8600 .
N3 H3D 0.8600 .
N4 C4 1.506(15) .
N4 H4C 0.8600 .
N4 H4D 0.8600 .
N5 C5 1.482(15) .
N5 H5C 0.8600 .
N5 H5D 0.8600 .
N6 C6 1.494(14) .
N6 H6C 0.8600 .
N6 H6D 0.8600 .
C1 C2 1.496(15) .
C1 H1A 0.9700 .
C1 H1B 0.9700 .
C2 H2A 0.9700 .
C2 H2B 0.9700 .
C3 C4 1.493(15) .
C3 H3A 0.9700 .
C3 H3B 0.9700 .
C4 H4A 0.9700 .
C4 H4B 0.9700 .
C5 C6 1.489(17) .
C5 H5A 0.9700 .
C5 H5B 0.9700 .
C6 H6A 0.9700 .
C6 H6B 0.9700 .

loop_
_geom_hbond_atom_site_label_D
_geom_hbond_atom_site_label_H
_geom_hbond_atom_site_label_A
_geom_hbond_distance_DH
_geom_hbond_distance_HA
_geom_hbond_distance_DA
_geom_hbond_angle_DHA
_geom_hbond_site_symmetry_A
N4 H4C O12 0.86 2.07 2.868(13) 154.9 .
N4 H4D O1W 0.86 2.02 2.804(13) 151.2 .
N5 H5C O1W 0.86 2.14 2.949(14) 156.9 .
N6 H6D O2W 0.86 2.61 3.157(13) 122.3 .
N1 H1C O8 0.90 2.40 3.023(11) 126.2 3_656
N1 H1C O3W 0.90 2.49 3.251(14) 142.1 2_646
N1 H1D O6 0.90 2.44 3.177(12) 139.0 3_656
N1 H1D O27 0.90 2.49 3.097(11) 125.1 3_656
N1 H1D O4 0.90 2.66 3.175(11) 117.5 2_656
N2 H2C O13 0.86 2.28 3.024(12) 144.3 2_656
N3 H3C O2W 0.86 2.04 2.765(12) 142.0 4_566
N3 H3D O11 0.86 2.10 2.956(12) 170.7 3_556
N3 H3D O15 0.86 2.41 2.861(11) 113.2 3_556
N5 H5D O16 0.86 2.13 2.929(13) 153.5 1_565
N5 H5D O21 0.86 2.41 3.065(13) 133.8 1_565
N6 H6C O3 0.86 2.30 2.900(12) 127.4 2
N6 H6C O2 0.86 2.37 2.999(13) 130.4 4_565
N6 H6D O5 0.86 2.54 3.078(13) 121.1 2
